data_4309675
loop_
_publ_author_name
'Krzysztof Ch\/lopek'
'Eckhard Bill'
'Thomas Weyherm\"uller'
'Karl Wieghardt'

_publ_section_title
;
Molecular and Electronic Structure of Five-Coordinate Complexes of
Iron(II/III) Containingo-Diiminobenzosemiquinonate(1-) \p Radical Ligands
;
_journal_name_full 'Inorganic Chemistry'
_journal_page_first 7087
_journal_page_last 7098
_journal_paper_doi 10.1021/ic050829k
_journal_volume 44
_journal_year 2005
_chemical_formula_structural '[C24 H19 N4]+, (Cl O4)-'
_chemical_formula_sum 'C24 H19 Cl N4 O4'
_chemical_formula_weight 462.88
_chemical_name_systematic
; 
 ? 
;
_space_group_IT_number 2
_symmetry_cell_setting triclinic
_symmetry_space_group_name_Hall '-P 1'
_symmetry_space_group_name_H-M 'P -1'
_atom_sites_solution_hydrogens geom
_atom_sites_solution_primary direct
_atom_sites_solution_secondary difmap
_audit_creation_method SHELXL
_cell_angle_alpha 68.48(1)
_cell_angle_beta 73.00(1)
_cell_angle_gamma 85.10(1)
_cell_formula_units_Z 2
_cell_length_a 8.1962(6)
_cell_length_b 10.7105(9)
_cell_length_c 13.3665(12)
_cell_measurement_reflns_used 7128
_cell_measurement_temperature 100(2)
_cell_volume 1043.57(18)
_computing_cell_refinement 'DENZO, Nonius Collect Software'
_computing_data_collection 'DENZO, Nonius Collect Software'
_computing_data_reduction 'DENZO, Nonius Collect Software'
_computing_structure_refinement 'SHELXL-93 (Sheldrick, 1993)'
_computing_structure_solution 'SHELXS-86 (Sheldrick, 1990)'
_diffrn_ambient_temperature 100(2)
_diffrn_measurement_device 'Nonius Kappa-CCD'
_diffrn_measurement_method '392 images at 1 deg. in \w and 120 sec.'
_diffrn_radiation_monochromator graphite
_diffrn_radiation_source 'rotating Mo-anode'
_diffrn_radiation_type MoK\a
_diffrn_radiation_wavelength 0.71073
_diffrn_reflns_av_R_equivalents 0.0367
_diffrn_reflns_av_sigmaI/netI 0.0567
_diffrn_reflns_limit_h_max 9
_diffrn_reflns_limit_h_min -12
_diffrn_reflns_limit_k_max 15
_diffrn_reflns_limit_k_min -16
_diffrn_reflns_limit_l_max 17
_diffrn_reflns_limit_l_min -20
_diffrn_reflns_number 7128
_diffrn_reflns_theta_max 25.00
_diffrn_reflns_theta_min 2.14
_exptl_absorpt_coefficient_mu 0.225
_exptl_absorpt_correction_T_max 0.9845
_exptl_absorpt_correction_T_min 0.9505
_exptl_absorpt_correction_type gaussian
_exptl_crystal_colour 'dark red'
_exptl_crystal_density_diffrn 1.473
_exptl_crystal_description 'transparent block'
_exptl_crystal_F_000 480
_exptl_crystal_size_max 0.14
_exptl_crystal_size_mid 0.10
_exptl_crystal_size_min 0.04
_refine_diff_density_max 0.238
_refine_diff_density_min -0.408
_refine_diff_density_rms 0.051
_refine_ls_extinction_method none
_refine_ls_goodness_of_fit_all 1.040
_refine_ls_goodness_of_fit_obs 1.076
_refine_ls_matrix_type full
_refine_ls_number_parameters 307
_refine_ls_number_reflns 3632
_refine_ls_number_restraints 0
_refine_ls_restrained_S_all 1.054
_refine_ls_restrained_S_obs 1.076
_refine_ls_R_factor_all 0.0569
_refine_ls_R_factor_obs 0.0397
_refine_ls_shift/esd_max 0.001
_refine_ls_shift/esd_mean 0.000
_refine_ls_structure_factor_coef Fsqd
_refine_ls_weighting_details 'w=1/[\s^2^(Fo^2^)+(0.0000P)^2^+0.8063P] where P=(Fo^2^+2Fc^2^)/3'
_refine_ls_weighting_scheme calc
_refine_ls_wR_factor_all 0.0956
_refine_ls_wR_factor_obs 0.0860
_reflns_number_observed 2908
_reflns_number_total 3655
_reflns_observed_criterion >2sigma(I)
_cod_data_source_file ic050829ksi20050523_064057_7.cif
_cod_data_source_block 8
_cod_depositor_comments
;
The following automatic conversions were performed:
'_symmetry_cell_setting' value 'Triclinic' changed to 'triclinic'
according to '/home/saulius/struct/CIF-dictionaries/cif_core.dic'
dictionary named 'cif_core.dic' version 2.4.1 from
2010-06-29.

'_exptl_absorpt_correction_type' value 'Gaussian' changed to
'gaussian' according to
'/home/saulius/struct/CIF-dictionaries/cif_core.dic' dictionary named
'cif_core.dic' version 2.4.1 from 2010-06-29.

Automatic conversion script
Id: cif_fix_enum 1527 2010-12-29 10:47:43Z saulius 

The following automatic conversions were performed:

'_refine_ls_weighting_scheme' value 'calc
w=1/[\s^2^(Fo^2^)+(0.0000P)^2^+0.8063P] where P=(Fo^2^+2Fc^2^)/3' was
changed to 'calc'. New tag '_refine_ls_weighting_details' was
created. The value of the new tag was set to
'w=1/[\s^2^(Fo^2^)+(0.0000P)^2^+0.8063P] where P=(Fo^2^+2Fc^2^)/3'.

Automatic conversion script
Id: cif_fix_values 3143 2015-03-26 13:38:13Z robertas 
;
_cod_original_cell_volume 1043.58(15)
_cod_database_code 4309675

loop_
_symmetry_equiv_pos_as_xyz
'x, y, z'
'-x, -y, -z'

loop_
_atom_site_aniso_label
_atom_site_aniso_U_11
_atom_site_aniso_U_22
_atom_site_aniso_U_33
_atom_site_aniso_U_23
_atom_site_aniso_U_13
_atom_site_aniso_U_12
N1 0.0290(11) 0.0206(10) 0.0171(10) -0.0029(8) -0.0059(8) 0.0022(8)
C2 0.0223(11) 0.0178(10) 0.0222(11) -0.0053(9) -0.0111(9) -0.0016(9)
C3 0.0232(11) 0.0188(10) 0.0169(11) -0.0024(8) -0.0082(9) -0.0042(9)
C4 0.0200(11) 0.0212(11) 0.0179(11) -0.0055(8) -0.0076(9) -0.0035(9)
N5 0.0212(9) 0.0212(9) 0.0191(9) -0.0060(7) -0.0088(7) -0.0019(8)
C6 0.0213(11) 0.0211(10) 0.0208(11) -0.0079(9) -0.0092(9) -0.0017(9)
C7 0.0244(12) 0.0272(12) 0.0190(11) -0.0072(9) -0.0077(9) -0.0026(10)
C8 0.0255(12) 0.0291(12) 0.0242(12) -0.0135(10) -0.0074(9) -0.0001(10)
C9 0.0244(12) 0.0224(11) 0.0272(12) -0.0105(9) -0.0102(9) 0.0017(9)
C10 0.0259(12) 0.0190(11) 0.0220(11) -0.0055(9) -0.0104(9) -0.0015(9)
C11 0.0191(11) 0.0217(11) 0.0190(11) -0.0082(9) -0.0072(8) -0.0041(9)
N12 0.0207(9) 0.0163(9) 0.0188(9) -0.0051(7) -0.0080(7) -0.0006(7)
C13 0.0211(11) 0.0182(10) 0.0180(11) -0.0053(8) -0.0089(9) -0.0035(9)
C14 0.0219(11) 0.0190(10) 0.0165(11) -0.0030(8) -0.0073(9) -0.0024(9)
C15 0.0202(11) 0.0208(10) 0.0182(11) -0.0075(8) -0.0072(9) -0.0034(9)
N16 0.0244(10) 0.0188(9) 0.0203(10) -0.0035(8) -0.0087(8) 0.0036(8)
C17 0.0276(12) 0.0185(10) 0.0185(11) -0.0068(9) -0.0057(9) 0.0020(9)
C18 0.0263(12) 0.0265(11) 0.0236(12) -0.0094(9) -0.0099(10) 0.0030(10)
C19 0.0265(12) 0.0277(12) 0.0252(12) -0.0102(10) -0.0034(10) -0.0010(10)
C20 0.0358(14) 0.0238(11) 0.0209(12) -0.0084(9) -0.0061(10) 0.0015(10)
C21 0.0365(14) 0.0275(12) 0.0240(12) -0.0082(10) -0.0140(10) 0.0017(11)
C22 0.0257(12) 0.0289(12) 0.0257(12) -0.0096(10) -0.0102(9) 0.0001(10)
C23 0.0228(11) 0.0173(10) 0.0164(11) -0.0048(8) -0.0058(9) 0.0039(9)
C24 0.0251(12) 0.0212(11) 0.0266(12) -0.0073(9) -0.0087(9) 0.0003(10)
C25 0.0309(13) 0.0201(11) 0.0284(13) -0.0037(9) -0.0029(10) -0.0024(10)
C26 0.0335(13) 0.0238(12) 0.0212(12) -0.0013(9) -0.0045(10) 0.0066(10)
C27 0.0310(13) 0.0301(12) 0.0220(12) -0.0087(10) -0.0106(10) 0.0073(11)
C28 0.0246(12) 0.0211(11) 0.0239(12) -0.0069(9) -0.0075(9) -0.0003(9)
Cl1 0.0257(3) 0.0260(3) 0.0208(3) -0.0069(2) -0.0082(2) 0.0051(2)
O31 0.075(2) 0.0795(15) 0.0613(14) -0.0522(12) -0.0399(12) 0.0523(13)
O32 0.0345(10) 0.0405(10) 0.0315(10) 0.0025(8) -0.0069(8) -0.0098(8)
O33 0.0354(10) 0.0332(9) 0.0462(11) -0.0088(8) -0.0218(8) -0.0025(8)
O34 0.0427(11) 0.0403(10) 0.0270(9) 0.0010(7) -0.0187(8) 0.0049(8)

loop_
_atom_site_label
_atom_site_type_symbol
_atom_site_fract_x
_atom_site_fract_y
_atom_site_fract_z
_atom_site_U_iso_or_equiv
_atom_site_thermal_displace_type
_atom_site_occupancy
_atom_site_calc_flag
_atom_site_refinement_flags
_atom_site_disorder_group
N1 N 1.0243(2) -0.7597(2) -0.0130(2) 0.0236(4) Uani 1 d . .
H1B H 1.0633(31) -0.7930(23) -0.0669(21) 0.031 Uiso 1 d . .
H1A H 0.9767(30) -0.8207(24) 0.0506(21) 0.031 Uiso 1 d . .
C2 C 0.9338(3) -0.6439(2) -0.0358(2) 0.0201(5) Uani 1 d . .
C3 C 0.8058(3) -0.6160(2) 0.0443(2) 0.0199(5) Uani 1 d . .
H3 H 0.7756(3) -0.6807(2) 0.1183(2) 0.024 Uiso 1 calc R .
C4 C 0.7160(3) -0.4940(2) 0.0216(2) 0.0193(4) Uani 1 d . .
N5 N 0.5935(2) -0.4719(2) 0.10308(14) 0.0200(4) Uani 1 d . .
C6 C 0.5096(3) -0.3541(2) 0.0786(2) 0.0200(5) Uani 1 d . .
C7 C 0.3808(3) -0.3279(2) 0.1649(2) 0.0233(5) Uani 1 d . .
H7 H 0.3552(3) -0.3922(2) 0.2391(2) 0.028 Uiso 1 calc R .
C8 C 0.2927(3) -0.2114(2) 0.1432(2) 0.0249(5) Uani 1 d . .
H8 H 0.2072(3) -0.1948(2) 0.2021(2) 0.030 Uiso 1 calc R .
C9 C 0.3286(3) -0.1158(2) 0.0332(2) 0.0236(5) Uani 1 d . .
H9 H 0.2665(3) -0.0352(2) 0.0188(2) 0.028 Uiso 1 calc R .
C10 C 0.4519(3) -0.1373(2) -0.0531(2) 0.0219(5) Uani 1 d . .
H10 H 0.4749(3) -0.0723(2) -0.1269(2) 0.026 Uiso 1 calc R .
C11 C 0.5440(3) -0.2565(2) -0.0315(2) 0.0190(4) Uani 1 d . .
N12 N 0.6685(2) -0.2846(2) -0.11549(14) 0.0183(4) Uani 1 d . .
C13 C 0.7618(3) -0.3982(2) -0.0932(2) 0.0185(4) Uani 1 d . .
C14 C 0.8943(3) -0.4236(2) -0.1750(2) 0.0195(5) Uani 1 d . .
H14 H 0.9240(3) -0.3596(2) -0.2492(2) 0.023 Uiso 1 calc R .
C15 C 0.9842(3) -0.5418(2) -0.1494(2) 0.0189(4) Uani 1 d . .
N16 N 1.1182(2) -0.5666(2) -0.22542(15) 0.0219(4) Uani 1 d . .
H16 H 1.1733(31) -0.6325(24) -0.2049(19) 0.026 Uiso 1 d . .
C17 C 1.1884(3) -0.4780(2) -0.3390(2) 0.0218(5) Uani 1 d . .
C18 C 1.3578(3) -0.4378(2) -0.3740(2) 0.0248(5) Uani 1 d . .
H18 H 1.4248(3) -0.4660(2) -0.3227(2) 0.030 Uiso 1 calc R .
C19 C 1.4294(3) -0.3557(2) -0.4846(2) 0.0270(5) Uani 1 d . .
H19 H 1.5464(3) -0.3290(2) -0.5092(2) 0.032 Uiso 1 calc R .
C20 C 1.3321(3) -0.3128(2) -0.5587(2) 0.0272(5) Uani 1 d . .
H20 H 1.3811(3) -0.2553(2) -0.6339(2) 0.033 Uiso 1 calc R .
C21 C 1.1623(3) -0.3537(2) -0.5232(2) 0.0284(5) Uani 1 d . .
H21 H 1.0955(3) -0.3247(2) -0.5745(2) 0.034 Uiso 1 calc R .
C22 C 1.0892(3) -0.4365(2) -0.4135(2) 0.0261(5) Uani 1 d . .
H22 H 0.9728(3) -0.4645(2) -0.3895(2) 0.031 Uiso 1 calc R .
C23 C 0.7009(3) -0.1906(2) -0.2310(2) 0.0194(5) Uani 1 d . .
C24 C 0.8146(3) -0.0847(2) -0.2686(2) 0.0243(5) Uani 1 d . .
H24 H 0.8722(3) -0.0725(2) -0.2205(2) 0.029 Uiso 1 calc R .
C25 C 0.8429(3) 0.0038(2) -0.3783(2) 0.0290(5) Uani 1 d . .
H25 H 0.9210(3) 0.0775(2) -0.4062(2) 0.035 Uiso 1 calc R .
C26 C 0.7576(3) -0.0148(2) -0.4477(2) 0.0293(5) Uani 1 d . .
H26 H 0.7771(3) 0.0465(2) -0.5226(2) 0.035 Uiso 1 calc R .
C27 C 0.6446(3) -0.1220(2) -0.4083(2) 0.0276(5) Uani 1 d . .
H27 H 0.5865(3) -0.1340(2) -0.4562(2) 0.033 Uiso 1 calc R .
C28 C 0.6153(3) -0.2124(2) -0.2988(2) 0.0234(5) Uani 1 d . .
H28 H 0.5388(3) -0.2870(2) -0.2711(2) 0.028 Uiso 1 calc R .
Cl1 Cl 0.20428(7) 0.10387(5) -0.24982(4) 0.02450(15) Uani 1 d . .
O31 O 0.3073(3) 0.0074(2) -0.2865(2) 0.0624(6) Uani 1 d . .
O32 O 0.0620(2) 0.0384(2) -0.15530(14) 0.0399(4) Uani 1 d . .
O33 O 0.3022(2) 0.1761(2) -0.21289(14) 0.0373(4) Uani 1 d . .
O34 O 0.1405(2) 0.1967(2) -0.33776(13) 0.0387(4) Uani 1 d . .

loop_
_atom_type_symbol
_atom_type_description
_atom_type_scat_dispersion_real
_atom_type_scat_dispersion_imag
_atom_type_scat_source
C C 0.0033 0.0016 'International Tables Vol C Tables 4.2.6.8 and 6.1.1.4'
H H 0.0000 0.0000 'International Tables Vol C Tables 4.2.6.8 and 6.1.1.4'
N N 0.0061 0.0033 'International Tables Vol C Tables 4.2.6.8 and 6.1.1.4'
Cl Cl 0.1484 0.1585 'International Tables Vol C Tables 4.2.6.8 and 6.1.1.4'
O O 0.0106 0.0060 'International Tables Vol C Tables 4.2.6.8 and 6.1.1.4'

loop_
_geom_angle_atom_site_label_1
_geom_angle_atom_site_label_2
_geom_angle_atom_site_label_3
_geom_angle
_geom_angle_site_symmetry_1
_geom_angle_site_symmetry_3
_geom_angle_publ_flag
C3 C2 N1 122.6(2) . . ?
C3 C2 C15 118.6(2) . . ?
N1 C2 C15 118.7(2) . . ?
C2 C3 C4 122.6(2) . . ?
N5 C4 C3 120.0(2) . . ?
N5 C4 C13 122.5(2) . . ?
C3 C4 C13 117.5(2) . . ?
C4 N5 C6 118.6(2) . . ?
N5 C6 C7 119.3(2) . . ?
N5 C6 C11 122.5(2) . . ?
C7 C6 C11 118.2(2) . . ?
C8 C7 C6 120.9(2) . . ?
C7 C8 C9 120.0(2) . . ?
C10 C9 C8 121.0(2) . . ?
C9 C10 C11 119.4(2) . . ?
N12 C11 C10 122.0(2) . . ?
N12 C11 C6 117.5(2) . . ?
C10 C11 C6 120.5(2) . . ?
C13 N12 C11 121.6(2) . . ?
C13 N12 C23 119.0(2) . . ?
C11 N12 C23 119.3(2) . . ?
N12 C13 C14 122.4(2) . . ?
N12 C13 C4 117.1(2) . . ?
C14 C13 C4 120.6(2) . . ?
C13 C14 C15 120.6(2) . . ?
N16 C15 C14 122.1(2) . . ?
N16 C15 C2 118.0(2) . . ?
C14 C15 C2 119.9(2) . . ?
C15 N16 C17 126.0(2) . . ?
C18 C17 C22 120.5(2) . . ?
C18 C17 N16 118.7(2) . . ?
C22 C17 N16 120.8(2) . . ?
C17 C18 C19 119.5(2) . . ?
C20 C19 C18 120.5(2) . . ?
C19 C20 C21 119.7(2) . . ?
C22 C21 C20 120.6(2) . . ?
C21 C22 C17 119.1(2) . . ?
C24 C23 C28 122.6(2) . . ?
C24 C23 N12 119.2(2) . . ?
C28 C23 N12 118.2(2) . . ?
C23 C24 C25 118.4(2) . . ?
C24 C25 C26 120.3(2) . . ?
C27 C26 C25 120.4(2) . . ?
C26 C27 C28 120.3(2) . . ?
C23 C28 C27 118.2(2) . . ?
O31 Cl1 O34 110.88(11) . . ?
O31 Cl1 O32 110.13(13) . . ?
O34 Cl1 O32 108.90(10) . . ?
O31 Cl1 O33 109.88(12) . . ?
O34 Cl1 O33 109.71(10) . . ?
O32 Cl1 O33 107.27(11) . . ?

loop_
_geom_bond_atom_site_label_1
_geom_bond_atom_site_label_2
_geom_bond_distance
_geom_bond_site_symmetry_2
_geom_bond_publ_flag
N1 C2 1.370(3) . ?
C2 C3 1.365(3) . ?
C2 C15 1.471(3) . ?
C3 C4 1.420(3) . ?
C4 N5 1.327(3) . ?
C4 C13 1.456(3) . ?
N5 C6 1.361(3) . ?
C6 C7 1.414(3) . ?
C6 C11 1.420(3) . ?
C7 C8 1.366(3) . ?
C8 C9 1.411(3) . ?
C9 C10 1.371(3) . ?
C10 C11 1.405(3) . ?
C11 N12 1.385(3) . ?
N12 C13 1.365(3) . ?
N12 C23 1.461(2) . ?
C13 C14 1.387(3) . ?
C14 C15 1.390(3) . ?
C15 N16 1.344(3) . ?
N16 C17 1.436(3) . ?
C17 C18 1.381(3) . ?
C17 C22 1.392(3) . ?
C18 C19 1.389(3) . ?
C19 C20 1.377(3) . ?
C20 C21 1.385(3) . ?
C21 C22 1.385(3) . ?
C23 C24 1.377(3) . ?
C23 C28 1.386(3) . ?
C24 C25 1.386(3) . ?
C25 C26 1.388(3) . ?
C26 C27 1.380(3) . ?
C27 C28 1.390(3) . ?
Cl1 O31 1.414(2) . ?
Cl1 O34 1.434(2) . ?
Cl1 O32 1.441(2) . ?
Cl1 O33 1.451(2) . ?

loop_
_cod_related_entry_id
_cod_related_entry_database
_cod_related_entry_code
1 ChemSpider 30660861
